data_1506109
loop_
_publ_author_name
'Sim, Eun-Kyung'
'Jeong, Seung-Doo'
'Yoon, Dae-Wi'
'Hong, Seong-Jin'
'Kang, Youngjin'
'Lee, Chang-Hee'

_publ_section_title
;
 Porphyrins bearing stable meso-alkylidenyl double bonds. A new family of
 nonplanar porphyrinoids.
;
_journal_issue 15
_journal_name_full 'Organic letters'
_journal_page_first 3355
_journal_page_last 3358
_journal_paper_doi 10.1021/ol0612307
_journal_volume 8
_journal_year 2006
_chemical_formula_sum 'C47 H41 N3 O9'
_chemical_formula_weight 791.83
_chemical_name_systematic
; 
 ? 
;
_space_group_IT_number 2
_symmetry_cell_setting triclinic
_symmetry_space_group_name_Hall '-P 1'
_symmetry_space_group_name_H-M 'P -1'
_atom_sites_solution_hydrogens geom
_atom_sites_solution_primary direct
_atom_sites_solution_secondary difmap
_audit_creation_method SHELXL-97
_cell_angle_alpha 68.8260(10)
_cell_angle_beta 83.0250(10)
_cell_angle_gamma 75.2970(10)
_cell_formula_units_Z 2
_cell_length_a 12.1293(7)
_cell_length_b 13.3588(8)
_cell_length_c 13.7337(8)
_cell_measurement_reflns_used 2115
_cell_measurement_temperature 173(2)
_cell_measurement_theta_max 22.40
_cell_measurement_theta_min 2.24
_cell_volume 2006.0(2)
_computing_cell_refinement 'Bruker SMART'
_computing_data_collection 'Bruker SMART'
_computing_data_reduction 'Bruker SAINT'
_computing_molecular_graphics 'Bruker SHELXTL'
_computing_publication_material 'Bruker SHELXTL'
_computing_structure_refinement 'SHELXL-97 (Sheldrick, 1997)'
_computing_structure_solution 'SHELXS-97 (Sheldrick, 1990)'
_diffrn_ambient_temperature 173(2)
_diffrn_measured_fraction_theta_full 0.901
_diffrn_measured_fraction_theta_max 0.901
_diffrn_measurement_device_type 'CCD area detector'
_diffrn_measurement_method 'phi and omega scans'
_diffrn_radiation_monochromator graphite
_diffrn_radiation_source 'fine-focus sealed tube'
_diffrn_radiation_type MoK\a
_diffrn_radiation_wavelength 0.71073
_diffrn_reflns_av_R_equivalents 0.0608
_diffrn_reflns_av_sigmaI/netI 0.1646
_diffrn_reflns_limit_h_max 16
_diffrn_reflns_limit_h_min -13
_diffrn_reflns_limit_k_max 17
_diffrn_reflns_limit_k_min -16
_diffrn_reflns_limit_l_max 15
_diffrn_reflns_limit_l_min -17
_diffrn_reflns_number 12882
_diffrn_reflns_theta_full 28.30
_diffrn_reflns_theta_max 28.30
_diffrn_reflns_theta_min 1.59
_exptl_absorpt_coefficient_mu 0.091
_exptl_absorpt_correction_type none
_exptl_crystal_colour dark-red
_exptl_crystal_density_diffrn 1.311
_exptl_crystal_density_meas 0
_exptl_crystal_density_method 'not measured'
_exptl_crystal_description block
_exptl_crystal_F_000 832
_exptl_crystal_size_max 0.30
_exptl_crystal_size_mid 0.20
_exptl_crystal_size_min 0.20
_refine_diff_density_max 0.807
_refine_diff_density_min -0.442
_refine_diff_density_rms 0.061
_refine_ls_extinction_method none
_refine_ls_goodness_of_fit_ref 0.911
_refine_ls_hydrogen_treatment mixed
_refine_ls_matrix_type full
_refine_ls_number_parameters 532
_refine_ls_number_reflns 8987
_refine_ls_number_restraints 0
_refine_ls_restrained_S_all 0.911
_refine_ls_R_factor_all 0.1738
_refine_ls_R_factor_gt 0.0610
_refine_ls_shift/su_max 0.001
_refine_ls_shift/su_mean 0.000
_refine_ls_structure_factor_coef Fsqd
_refine_ls_weighting_details 'calc w=1/[\s^2^(Fo^2^)+(0.0746P)^2^+0.0000P] where P=(Fo^2^+2Fc^2^)/3'
_refine_ls_weighting_scheme calc
_refine_ls_wR_factor_gt 0.1360
_refine_ls_wR_factor_ref 0.1795
_reflns_number_gt 3768
_reflns_number_total 8987
_reflns_threshold_expression >2sigma(I)
_cod_data_source_file ol0612307si20060522_110416.cif
_cod_data_source_block jsd1342
_cod_depositor_comments
;
The following automatic conversions were performed:

'_symmetry_cell_setting' value 'Triclinic' changed to 'triclinic'
according to /home/saulius/struct/CIF-dictionaries/cif_core.dic
dictionary named 'cif_core.dic' version 2.4.1 from 2010-06-29.

Automatic conversion script
Id: cif_fix_values 1715 2011-07-08 13:25:40Z adriana 
;
_cod_original_sg_symbol_H-M P-1
_cod_database_code 1506109

loop_
_symmetry_equiv_pos_as_xyz
'x, y, z'
'-x, -y, -z'

loop_
_atom_site_label
_atom_site_type_symbol
_atom_site_fract_x
_atom_site_fract_y
_atom_site_fract_z
_atom_site_U_iso_or_equiv
_atom_site_adp_type
_atom_site_occupancy
_atom_site_symmetry_multiplicity
_atom_site_calc_flag
_atom_site_refinement_flags
O1 O 0.77121(17) 0.67185(17) 0.23123(16) 0.0278(5) Uani 1 1 d .
O2 O 0.4587(2) 1.2353(2) 0.17266(18) 0.0456(7) Uani 1 1 d .
O3 O 0.4743(2) 1.11439(18) 0.08999(17) 0.0380(6) Uani 1 1 d .
O4 O 0.2596(2) 1.0311(2) 0.3801(2) 0.0651(9) Uani 1 1 d .
O5 O 0.2395(2) 1.1376(2) 0.21239(19) 0.0490(7) Uani 1 1 d .
O6 O 0.1324(2) 0.5956(2) 0.60589(19) 0.0499(7) Uani 1 1 d .
O7 O 0.1918(2) 0.7506(2) 0.5207(2) 0.0537(8) Uani 1 1 d .
O8 O 0.3110(2) 0.39778(19) 0.53154(17) 0.0342(6) Uani 1 1 d .
O9 O 0.1636(2) 0.5040(2) 0.42990(19) 0.0433(7) Uani 1 1 d .
N1 N 0.5486(2) 0.5964(2) 0.31646(19) 0.0254(6) Uani 1 1 d .
H1A H 0.5945 0.6151 0.3484 0.031 Uiso 1 1 calc R
N2 N 0.6925(2) 0.8619(2) 0.2873(2) 0.0279(7) Uani 1 1 d .
H2A H 0.6694 0.8005 0.3027 0.034 Uiso 1 1 calc R
N3 N 0.4359(2) 0.8024(2) 0.3803(2) 0.0269(6) Uani 1 1 d .
C1 C 0.7812(3) 0.5887(2) 0.1896(2) 0.0260(8) Uani 1 1 d .
C2 C 0.8771(3) 0.7008(3) 0.2165(3) 0.0288(8) Uani 1 1 d .
C3 C 0.9546(3) 0.6259(3) 0.1733(3) 0.0345(9) Uani 1 1 d .
H3B H 1.0339 0.6223 0.1602 0.041 Uiso 1 1 calc R
C4 C 0.8976(3) 0.5620(3) 0.1545(3) 0.0312(8) Uani 1 1 d .
H4A H 0.9289 0.5077 0.1230 0.037 Uiso 1 1 calc R
C5 C 0.8910(3) 0.7916(3) 0.2306(3) 0.0308(8) Uani 1 1 d .
C6 C 0.8006(3) 0.8730(3) 0.2563(3) 0.0304(8) Uani 1 1 d .
C7 C 0.6250(3) 0.9584(3) 0.2914(3) 0.0308(8) Uani 1 1 d .
C8 C 0.6924(3) 1.0332(3) 0.2646(3) 0.0447(10) Uani 1 1 d .
H8A H 0.6684 1.1081 0.2604 0.054 Uiso 1 1 calc R
C9 C 0.8021(3) 0.9800(3) 0.2446(3) 0.0415(10) Uani 1 1 d .
H9A H 0.8670 1.0115 0.2261 0.050 Uiso 1 1 calc R
C10 C 0.5033(3) 0.9695(3) 0.3200(3) 0.0315(8) Uani 1 1 d .
C11 C 0.4772(3) 0.8713(3) 0.4078(3) 0.0293(8) Uani 1 1 d .
C12 C 0.5063(3) 0.8516(3) 0.5092(3) 0.0353(9) Uani 1 1 d .
H12A H 0.5398 0.9014 0.5239 0.042 Uiso 1 1 calc R
C13 C 0.4855(3) 0.7583(3) 0.5880(3) 0.0335(9) Uani 1 1 d .
H13A H 0.5017 0.7436 0.6585 0.040 Uiso 1 1 calc R
C14 C 0.4403(3) 0.6870(3) 0.5613(2) 0.0284(8) Uani 1 1 d .
H14A H 0.4249 0.6220 0.6135 0.034 Uiso 1 1 calc R
C15 C 0.4176(3) 0.7107(3) 0.4582(2) 0.0256(8) Uani 1 1 d .
C16 C 0.3745(3) 0.6315(3) 0.4276(2) 0.0254(8) Uani 1 1 d .
C17 C 0.4357(3) 0.5971(3) 0.3441(2) 0.0264(8) Uani 1 1 d .
C18 C 0.5796(3) 0.5623(2) 0.2320(2) 0.0241(7) Uani 1 1 d .
C19 C 0.4833(3) 0.5427(3) 0.2042(2) 0.0283(8) Uani 1 1 d .
H19A H 0.4789 0.5189 0.1477 0.034 Uiso 1 1 calc R
C20 C 0.3934(3) 0.5637(3) 0.2733(2) 0.0298(8) Uani 1 1 d .
H20A H 0.3176 0.5566 0.2725 0.036 Uiso 1 1 calc R
C21 C 0.6927(3) 0.5472(2) 0.1833(2) 0.0259(8) Uani 1 1 d .
C22 C 1.0045(3) 0.8214(3) 0.2048(3) 0.0366(9) Uani 1 1 d .
C23 C 1.0723(4) 0.8138(3) 0.2820(4) 0.0694(15) Uani 1 1 d .
H23A H 1.0497 0.7828 0.3531 0.083 Uiso 1 1 calc R
C24 C 1.1716(4) 0.8502(4) 0.2582(5) 0.0837(19) Uani 1 1 d .
H24A H 1.2161 0.8457 0.3126 0.100 Uiso 1 1 calc R
C25 C 1.2069(4) 0.8932(4) 0.1557(5) 0.0712(16) Uani 1 1 d .
H25A H 1.2755 0.9188 0.1391 0.085 Uiso 1 1 calc R
C26 C 1.1431(4) 0.8989(4) 0.0780(4) 0.0753(15) Uani 1 1 d .
H26A H 1.1674 0.9272 0.0069 0.090 Uiso 1 1 calc R
C27 C 1.0431(4) 0.8633(4) 0.1039(4) 0.0612(13) Uani 1 1 d .
H27A H 0.9989 0.8680 0.0492 0.073 Uiso 1 1 calc R
C28 C 0.4237(3) 1.0561(3) 0.2664(3) 0.0329(8) Uani 1 1 d .
C29 C 0.4549(3) 1.1469(3) 0.1722(3) 0.0319(8) Uani 1 1 d .
C30 C 0.5054(3) 1.1935(3) -0.0091(3) 0.0397(9) Uani 1 1 d .
H30A H 0.5873 1.1933 -0.0113 0.048 Uiso 1 1 calc R
H30B H 0.4602 1.2688 -0.0170 0.048 Uiso 1 1 calc R
C31 C 0.4808(3) 1.1591(3) -0.0947(3) 0.0477(10) Uani 1 1 d .
H31A H 0.5006 1.2105 -0.1623 0.057 Uiso 1 1 calc R
H31B H 0.3995 1.1597 -0.0917 0.057 Uiso 1 1 calc R
H31C H 0.5261 1.0846 -0.0861 0.057 Uiso 1 1 calc R
C32 C 0.3011(3) 1.0720(3) 0.2958(3) 0.0376(9) Uani 1 1 d .
C33 C 0.1176(3) 1.1586(4) 0.2255(3) 0.0535(11) Uani 1 1 d .
H33A H 0.0925 1.1927 0.2799 0.064 Uiso 1 1 calc R
H33B H 0.0922 1.0886 0.2477 0.064 Uiso 1 1 calc R
C34 C 0.0676(4) 1.2338(5) 0.1246(4) 0.104(2) Uani 1 1 d .
H34A H -0.0158 1.2491 0.1322 0.124 Uiso 1 1 calc R
H34B H 0.0925 1.1991 0.0714 0.124 Uiso 1 1 calc R
H34C H 0.0930 1.3029 0.1034 0.124 Uiso 1 1 calc R
C35 C 0.2814(3) 0.5929(3) 0.4790(2) 0.0287(8) Uani 1 1 d .
C36 C 0.1958(3) 0.6444(3) 0.5424(3) 0.0347(9) Uani 1 1 d .
C37 C 0.1067(4) 0.8058(4) 0.5803(5) 0.0858(17) Uani 1 1 d .
H37A H 0.0323 0.8289 0.5466 0.103 Uiso 1 1 calc R
H37B H 0.0983 0.7527 0.6514 0.103 Uiso 1 1 calc R
C38 C 0.1324(6) 0.8938(6) 0.5880(6) 0.158(3) Uani 1 1 d .
H38A H 0.0722 0.9267 0.6290 0.190 Uiso 1 1 calc R
H38B H 0.1386 0.9478 0.5180 0.190 Uiso 1 1 calc R
H38C H 0.2051 0.8715 0.6226 0.190 Uiso 1 1 calc R
C39 C 0.2564(3) 0.4879(3) 0.4809(3) 0.0302(8) Uani 1 1 d .
C40 C 0.1215(3) 0.4059(3) 0.4457(3) 0.0555(12) Uani 1 1 d .
H40A H 0.0389 0.4280 0.4327 0.067 Uiso 1 1 calc R
H40B H 0.1319 0.3566 0.5193 0.067 Uiso 1 1 calc R
C41 C 0.1807(4) 0.3447(4) 0.3764(4) 0.0752(15) Uani 1 1 d .
H41A H 0.1498 0.2796 0.3903 0.090 Uiso 1 1 calc R
H41B H 0.2625 0.3214 0.3898 0.090 Uiso 1 1 calc R
H41C H 0.1690 0.3924 0.3034 0.090 Uiso 1 1 calc R
C42 C 0.7118(3) 0.4801(3) 0.1131(2) 0.0262(8) Uani 1 1 d .
C43 C 0.7103(3) 0.3696(3) 0.1493(3) 0.0367(9) Uani 1 1 d .
H43A H 0.6968 0.3331 0.2216 0.044 Uiso 1 1 calc R
C44 C 0.7285(3) 0.3115(3) 0.0809(3) 0.0427(10) Uani 1 1 d .
H44A H 0.7273 0.2355 0.1067 0.051 Uiso 1 1 calc R
C45 C 0.7479(3) 0.3627(3) -0.0232(3) 0.0400(9) Uani 1 1 d .
H45A H 0.7614 0.3221 -0.0694 0.048 Uiso 1 1 calc R
C46 C 0.7482(3) 0.4724(3) -0.0612(3) 0.0428(10) Uani 1 1 d .
H46A H 0.7603 0.5083 -0.1339 0.051 Uiso 1 1 calc R
C47 C 0.7306(3) 0.5314(3) 0.0066(3) 0.0373(9) Uani 1 1 d .
H47A H 0.7314 0.6075 -0.0200 0.045 Uiso 1 1 calc R

loop_
_atom_site_aniso_label
_atom_site_aniso_U_11
_atom_site_aniso_U_22
_atom_site_aniso_U_33
_atom_site_aniso_U_23
_atom_site_aniso_U_13
_atom_site_aniso_U_12
O1 0.0238(13) 0.0313(13) 0.0308(13) -0.0138(11) -0.0001(10) -0.0063(10)
O2 0.066(2) 0.0380(15) 0.0321(15) -0.0103(12) -0.0015(12) -0.0138(14)
O3 0.0544(17) 0.0311(13) 0.0235(14) -0.0038(11) 0.0022(11) -0.0112(12)
O4 0.0490(19) 0.083(2) 0.0336(17) -0.0034(15) 0.0080(13) 0.0073(16)
O5 0.0304(15) 0.0685(18) 0.0342(16) -0.0075(14) -0.0024(12) -0.0015(13)
O6 0.0383(16) 0.078(2) 0.0304(15) -0.0150(14) 0.0113(12) -0.0188(15)
O7 0.0441(18) 0.0457(17) 0.071(2) -0.0281(15) 0.0159(14) -0.0051(14)
O8 0.0369(15) 0.0394(14) 0.0303(14) -0.0135(12) -0.0041(11) -0.0121(12)
O9 0.0353(15) 0.0563(16) 0.0444(16) -0.0162(13) -0.0112(12) -0.0181(13)
N1 0.0257(16) 0.0303(15) 0.0220(15) -0.0079(12) -0.0015(11) -0.0104(13)
N2 0.0228(16) 0.0267(15) 0.0327(17) -0.0106(13) 0.0007(12) -0.0033(13)
N3 0.0264(16) 0.0275(15) 0.0221(15) -0.0055(13) 0.0009(12) -0.0032(13)
C1 0.031(2) 0.0252(18) 0.0228(18) -0.0105(15) 0.0003(14) -0.0063(15)
C2 0.0201(19) 0.035(2) 0.031(2) -0.0107(16) -0.0030(14) -0.0054(16)
C3 0.0192(19) 0.036(2) 0.048(2) -0.0178(18) 0.0008(16) -0.0010(16)
C4 0.027(2) 0.032(2) 0.035(2) -0.0139(17) 0.0027(16) -0.0058(16)
C5 0.026(2) 0.0325(19) 0.033(2) -0.0091(16) -0.0028(15) -0.0066(16)
C6 0.027(2) 0.032(2) 0.033(2) -0.0127(16) -0.0055(15) -0.0042(16)
C7 0.034(2) 0.0243(18) 0.030(2) -0.0075(16) -0.0006(15) -0.0026(16)
C8 0.045(3) 0.026(2) 0.062(3) -0.0168(19) 0.009(2) -0.0099(18)
C9 0.033(2) 0.032(2) 0.061(3) -0.0182(19) 0.0058(18) -0.0121(18)
C10 0.036(2) 0.0277(19) 0.028(2) -0.0088(16) 0.0036(16) -0.0067(17)
C11 0.030(2) 0.0270(18) 0.0262(19) -0.0073(16) 0.0014(15) -0.0025(16)
C12 0.043(2) 0.0283(19) 0.036(2) -0.0124(17) -0.0063(17) -0.0067(17)
C13 0.046(2) 0.0295(19) 0.0238(19) -0.0084(16) -0.0033(16) -0.0070(17)
C14 0.036(2) 0.0273(18) 0.0197(18) -0.0057(15) 0.0029(14) -0.0091(16)
C15 0.0255(19) 0.0285(18) 0.0196(18) -0.0053(15) 0.0006(14) -0.0055(15)
C16 0.0254(19) 0.0308(18) 0.0161(17) -0.0045(15) -0.0002(13) -0.0051(15)
C17 0.0233(19) 0.0350(19) 0.0207(18) -0.0072(15) 0.0003(14) -0.0102(15)
C18 0.031(2) 0.0252(18) 0.0158(17) -0.0073(14) -0.0008(14) -0.0061(15)
C19 0.035(2) 0.0359(19) 0.0170(18) -0.0098(15) -0.0015(14) -0.0113(16)
C20 0.028(2) 0.042(2) 0.0236(19) -0.0122(16) -0.0014(14) -0.0128(16)
C21 0.028(2) 0.0236(17) 0.0240(18) -0.0055(14) -0.0017(14) -0.0053(15)
C22 0.027(2) 0.0290(19) 0.054(3) -0.0166(18) -0.0028(18) -0.0033(16)
C23 0.055(3) 0.065(3) 0.076(3) 0.014(2) -0.038(3) -0.032(2)
C24 0.057(3) 0.052(3) 0.126(5) 0.012(3) -0.054(3) -0.025(3)
C25 0.033(3) 0.047(3) 0.140(5) -0.040(3) 0.011(3) -0.015(2)
C26 0.059(3) 0.098(4) 0.102(4) -0.067(3) 0.038(3) -0.046(3)
C27 0.054(3) 0.088(3) 0.071(3) -0.055(3) 0.020(2) -0.037(3)
C28 0.030(2) 0.036(2) 0.0245(19) -0.0045(16) 0.0001(15) -0.0038(17)
C29 0.032(2) 0.035(2) 0.024(2) -0.0086(17) -0.0011(15) -0.0014(17)
C30 0.057(3) 0.036(2) 0.022(2) -0.0021(16) 0.0070(17) -0.0173(19)
C31 0.058(3) 0.045(2) 0.030(2) -0.0036(19) -0.0058(19) -0.006(2)
C32 0.037(2) 0.039(2) 0.028(2) -0.0068(18) -0.0002(17) -0.0018(18)
C33 0.029(2) 0.071(3) 0.054(3) -0.021(2) -0.0008(19) -0.002(2)
C34 0.044(3) 0.152(5) 0.080(4) -0.009(4) -0.021(3) 0.002(3)
C35 0.0239(19) 0.035(2) 0.0245(19) -0.0086(16) -0.0013(14) -0.0043(16)
C36 0.025(2) 0.049(2) 0.026(2) -0.0078(18) -0.0033(15) -0.0077(18)
C37 0.058(3) 0.089(4) 0.131(5) -0.081(4) 0.016(3) 0.002(3)
C38 0.149(7) 0.200(8) 0.188(8) -0.143(7) 0.086(6) -0.078(6)
C39 0.029(2) 0.043(2) 0.0207(18) -0.0103(17) 0.0032(15) -0.0138(18)
C40 0.044(3) 0.076(3) 0.064(3) -0.032(3) -0.001(2) -0.032(2)
C41 0.077(4) 0.099(4) 0.076(4) -0.047(3) -0.002(3) -0.041(3)
C42 0.0227(19) 0.0316(19) 0.0254(19) -0.0119(15) 0.0002(14) -0.0052(15)
C43 0.046(2) 0.031(2) 0.031(2) -0.0087(17) 0.0046(17) -0.0122(18)
C44 0.051(3) 0.034(2) 0.047(3) -0.0167(19) 0.0018(19) -0.0137(19)
C45 0.041(2) 0.046(2) 0.041(2) -0.025(2) 0.0006(18) -0.0113(19)
C46 0.055(3) 0.047(2) 0.028(2) -0.0161(19) 0.0052(18) -0.013(2)
C47 0.043(2) 0.038(2) 0.033(2) -0.0135(18) 0.0034(17) -0.0122(18)

loop_
_atom_type_symbol
_atom_type_description
_atom_type_scat_dispersion_real
_atom_type_scat_dispersion_imag
_atom_type_scat_source
C C 0.0033 0.0016 'International Tables Vol C Tables 4.2.6.8 and 6.1.1.4'
H H 0.0000 0.0000 'International Tables Vol C Tables 4.2.6.8 and 6.1.1.4'
N N 0.0061 0.0033 'International Tables Vol C Tables 4.2.6.8 and 6.1.1.4'
O O 0.0106 0.0060 'International Tables Vol C Tables 4.2.6.8 and 6.1.1.4'

loop_
_geom_angle_atom_site_label_1
_geom_angle_atom_site_label_2
_geom_angle_atom_site_label_3
_geom_angle
C1 O1 C2 107.7(2)
C29 O3 C30 117.0(3)
C32 O5 C33 117.7(3)
C36 O7 C37 115.9(3)
C39 O9 C40 116.0(3)
C18 N1 C17 110.4(2)
C6 N2 C7 110.8(3)
C11 N3 C15 116.3(3)
C21 C1 O1 123.6(3)
C21 C1 C4 129.0(3)
O1 C1 C4 107.4(3)
C5 C2 O1 122.7(3)
C5 C2 C3 130.1(3)
O1 C2 C3 106.8(3)
C4 C3 C2 109.2(3)
C3 C4 C1 108.6(3)
C2 C5 C6 125.2(3)
C2 C5 C22 119.2(3)
C6 C5 C22 115.0(3)
N2 C6 C9 106.3(3)
N2 C6 C5 125.6(3)
C9 C6 C5 127.8(3)
N2 C7 C8 107.1(3)
N2 C7 C10 121.7(3)
C8 C7 C10 131.2(3)
C7 C8 C9 107.7(3)
C6 C9 C8 108.1(3)
C28 C10 C7 122.3(3)
C28 C10 C11 124.1(3)
C7 C10 C11 113.4(3)
N3 C11 C12 124.1(3)
N3 C11 C10 115.8(3)
C12 C11 C10 119.8(3)
C13 C12 C11 118.7(3)
C12 C13 C14 117.9(3)
C15 C14 C13 119.7(3)
N3 C15 C14 123.2(3)
N3 C15 C16 116.7(3)
C14 C15 C16 120.1(3)
C35 C16 C17 122.4(3)
C35 C16 C15 120.4(3)
C17 C16 C15 117.2(3)
N1 C17 C20 106.8(3)
N1 C17 C16 125.0(3)
C20 C17 C16 128.1(3)
N1 C18 C19 106.9(3)
N1 C18 C21 126.3(3)
C19 C18 C21 126.9(3)
C18 C19 C20 108.5(3)
C19 C20 C17 107.4(3)
C1 C21 C18 128.7(3)
C1 C21 C42 116.0(3)
C18 C21 C42 115.2(3)
C27 C22 C23 116.7(4)
C27 C22 C5 121.9(3)
C23 C22 C5 121.3(4)
C24 C23 C22 121.5(5)
C23 C24 C25 120.0(5)
C26 C25 C24 119.7(5)
C25 C26 C27 119.1(5)
C22 C27 C26 122.9(4)
C10 C28 C32 123.5(3)
C10 C28 C29 121.5(3)
C32 C28 C29 114.9(3)
O2 C29 O3 126.0(3)
O2 C29 C28 124.2(3)
O3 C29 C28 109.8(3)
O3 C30 C31 107.3(3)
O4 C32 O5 123.3(4)
O4 C32 C28 126.7(3)
O5 C32 C28 110.0(3)
O5 C33 C34 108.4(3)
C16 C35 C36 125.7(3)
C16 C35 C39 123.5(3)
C36 C35 C39 110.8(3)
O6 C36 O7 123.1(4)
O6 C36 C35 123.0(4)
O7 C36 C35 113.8(3)
C38 C37 O7 113.6(5)
O8 C39 O9 124.1(3)
O8 C39 C35 122.4(3)
O9 C39 C35 113.2(3)
O9 C40 C41 112.6(3)
C43 C42 C47 118.3(3)
C43 C42 C21 122.9(3)
C47 C42 C21 118.8(3)
C42 C43 C44 120.5(3)
C45 C44 C43 120.5(3)
C44 C45 C46 120.1(3)
C45 C46 C47 120.0(3)
C46 C47 C42 120.6(3)

loop_
_geom_bond_atom_site_label_1
_geom_bond_atom_site_label_2
_geom_bond_distance
O1 C1 1.395(3)
O1 C2 1.405(4)
O2 C29 1.197(4)
O3 C29 1.325(4)
O3 C30 1.466(4)
O4 C32 1.196(4)
O5 C32 1.338(4)
O5 C33 1.434(4)
O6 C36 1.207(4)
O7 C36 1.329(4)
O7 C37 1.457(5)
O8 C39 1.214(4)
O9 C39 1.329(4)
O9 C40 1.460(4)
N1 C18 1.373(4)
N1 C17 1.374(4)
N2 C6 1.356(4)
N2 C7 1.357(4)
N3 C11 1.331(4)
N3 C15 1.353(4)
C1 C21 1.352(4)
C1 C4 1.434(4)
C2 C5 1.349(4)
C2 C3 1.432(4)
C3 C4 1.332(4)
C5 C6 1.446(5)
C5 C22 1.495(5)
C6 C9 1.384(4)
C7 C8 1.371(4)
C7 C10 1.464(5)
C8 C9 1.386(5)
C10 C28 1.342(4)
C10 C11 1.501(4)
C11 C12 1.393(4)
C12 C13 1.381(4)
C13 C14 1.383(4)
C14 C15 1.380(4)
C15 C16 1.491(4)
C16 C35 1.371(4)
C16 C17 1.442(4)
C17 C20 1.399(4)
C18 C19 1.385(4)
C18 C21 1.451(4)
C19 C20 1.398(4)
C21 C42 1.499(4)
C22 C27 1.367(5)
C22 C23 1.379(5)
C23 C24 1.372(6)
C24 C25 1.374(7)
C25 C26 1.361(7)
C26 C27 1.375(5)
C28 C32 1.475(5)
C28 C29 1.506(5)
C30 C31 1.491(5)
C33 C34 1.479(6)
C35 C36 1.470(5)
C35 C39 1.498(4)
C37 C38 1.331(7)
C40 C41 1.478(6)
C42 C43 1.382(4)
C42 C47 1.391(4)
C43 C44 1.387(5)
C44 C45 1.365(5)
C45 C46 1.367(5)
C46 C47 1.389(5)

loop_
_cod_related_entry_id
_cod_related_entry_database
_cod_related_entry_code
1 ChemSpider 21199768
